data_4000198
loop_
_publ_author_name
'Guido Kickelbick'
'Dieter Holzinger'
'Chad Brick'
'Ellen Moons'

_publ_section_title
;
Hybrid Inorganic-Organic Core-Shell Particles from Surface-Functionalized
Titanium-, Zirconium and Vanadium Oxo Clusters (CM021216Y)
;
_journal_name_full 'Chemistry of Materials'
_journal_year 2002
_chemical_formula_sum 'C58 H42 Br10 O30 Zr5'
_chemical_formula_weight 2500.60
_space_group_IT_number 14
_symmetry_cell_setting monoclinic
_symmetry_space_group_name_Hall '-P 2yn'
_symmetry_space_group_name_H-M 'P 1 21/n 1'
_atom_sites_solution_hydrogens geom
_atom_sites_solution_primary direct
_atom_sites_solution_secondary difmap
_cell_angle_alpha 90.00
_cell_angle_beta 91.2080(10)
_cell_angle_gamma 90.00
_cell_formula_units_Z 4
_cell_length_a 18.5336(10)
_cell_length_b 21.9145(11)
_cell_length_c 22.6935(11)
_cell_measurement_reflns_used ?
_cell_measurement_temperature 203(2)
_cell_measurement_theta_max ?
_cell_measurement_theta_min ?
_cell_volume 9215.0(8)
_diffrn_ambient_temperature 203(2)
_diffrn_detector_area_resol_mean ?
_diffrn_measurement_device 'Siemens SMART CCD Detector'
_diffrn_measurement_method omega-scans
_diffrn_radiation_monochromator graphite
_diffrn_radiation_source 'fine-focus sealed tube'
_diffrn_radiation_type MoK\a
_diffrn_radiation_wavelength 0.71073
_diffrn_reflns_av_R_equivalents 0.0525
_diffrn_reflns_av_sigmaI/netI 0.0286
_diffrn_reflns_limit_h_max 19
_diffrn_reflns_limit_h_min -19
_diffrn_reflns_limit_k_max 23
_diffrn_reflns_limit_k_min 0
_diffrn_reflns_limit_l_max 23
_diffrn_reflns_limit_l_min 0
_diffrn_reflns_number 37999
_diffrn_reflns_theta_max 21.97
_diffrn_reflns_theta_min 1.44
_diffrn_standards_decay_% ?
_diffrn_standards_interval_count ?
_diffrn_standards_interval_time 20
_diffrn_standards_number ?
_exptl_absorpt_coefficient_mu 5.118
_exptl_absorpt_correction_T_max ?
_exptl_absorpt_correction_T_min ?
_exptl_absorpt_correction_type ?
_exptl_absorpt_process_details ?
_exptl_crystal_colour colorless
_exptl_crystal_density_diffrn 1.802
_exptl_crystal_density_meas ?
_exptl_crystal_density_method 'not measured'
_exptl_crystal_description irregular
_exptl_crystal_F_000 4765
_exptl_crystal_size_max 0.48
_exptl_crystal_size_mid 0.38
_exptl_crystal_size_min 0.20
_refine_ls_extinction_coef 0.00017(6)
_refine_ls_extinction_expression Fc^*^=kFc[1+0.001xFc^2^\l^3^/sin(2\q)]^-1/4^
_refine_ls_extinction_method SHELXL
_refine_ls_goodness_of_fit_ref 1.034
_refine_ls_hydrogen_treatment mixed
_refine_ls_matrix_type full
_refine_ls_number_parameters 936
_refine_ls_number_reflns 11249
_refine_ls_number_restraints 0
_refine_ls_restrained_S_all 1.034
_refine_ls_R_factor_all 0.1173
_refine_ls_R_factor_gt 0.0950
_refine_ls_shift/su_max 0.461
_refine_ls_shift/su_mean 0.019
_refine_ls_structure_factor_coef Fsqd
_refine_ls_weighting_details 'calc w=1/[\s^2^(Fo^2^)+(0.1177P)^2^+287.9598P] where P=(Fo^2^+2Fc^2^)/3'
_refine_ls_weighting_scheme calc
_refine_ls_wR_factor_gt 0.2390
_refine_ls_wR_factor_ref 0.2611
_reflns_number_gt 8980
_reflns_number_total 11249
_reflns_threshold_expression >2sigma(I)
_cod_original_sg_symbol_H-M P2(1)/n
_cod_database_code 4000198

loop_
_symmetry_equiv_pos_as_xyz
'x, y, z'
'-x+1/2, y+1/2, -z+1/2'
'-x, -y, -z'
'x-1/2, -y-1/2, z-1/2'

loop_
_atom_site_label
_atom_site_type_symbol
_atom_site_fract_x
_atom_site_fract_y
_atom_site_fract_z
_atom_site_U_iso_or_equiv
_atom_site_adp_type
_atom_site_occupancy
_atom_site_symmetry_multiplicity
_atom_site_calc_flag
_atom_site_refinement_flags
_atom_site_disorder_assembly
_atom_site_disorder_group
Zr1 Zr 0.23970(7) 0.69316(6) 0.57760(5) 0.0236(4) Uani 1 1 d . . .
O1 O 0.1696(5) 0.7640(4) 0.5442(4) 0.030(2) Uani 1 1 d . . .
Zr2 Zr 0.21566(7) 0.84255(6) 0.57706(5) 0.0255(4) Uani 1 1 d . . .
O2 O 0.1981(5) 0.6653(4) 0.4935(4) 0.033(2) Uani 1 1 d . . .
Zr3 Zr 0.11861(7) 0.72789(6) 0.47053(6) 0.0291(4) Uani 1 1 d . . .
O3 O 0.3243(5) 0.7070(4) 0.5144(4) 0.032(2) Uani 1 1 d . . .
Zr4 Zr 0.28463(8) 0.66395(6) 0.44019(6) 0.0320(4) Uani 1 1 d . . .
O4 O 0.2918(5) 0.7786(4) 0.5959(4) 0.031(2) Uani 1 1 d . . .
Zr5 Zr 0.38148(7) 0.78182(6) 0.54395(6) 0.0308(4) Uani 1 1 d . . .
O6 O 0.2057(5) 0.7212(4) 0.6687(4) 0.034(2) Uani 1 1 d . . .
C7 C 0.2019(7) 0.7714(7) 0.6932(6) 0.031(3) Uani 1 1 d . . .
O8 O 0.1964(5) 0.8222(4) 0.6681(4) 0.034(2) Uani 1 1 d . . .
C9 C 0.2074(9) 0.7707(8) 0.7615(6) 0.044(4) Uani 1 1 d . . .
Br10 Br 0.1223(3) 0.8119(3) 0.78759(14) 0.240(4) Uani 1 1 d . . .
C11 C 0.2031(17) 0.7069(8) 0.7908(7) 0.099(10) Uani 1 1 d . . .
C12 C 0.265(3) 0.8121(17) 0.7808(12) 0.20(2) Uani 1 1 d . . .
O13 O 0.1360(5) 0.6485(4) 0.6022(4) 0.035(2) Uani 1 1 d . . .
C14 C 0.0729(8) 0.6523(7) 0.5813(6) 0.032(3) Uani 1 1 d . . .
O15 O 0.0559(5) 0.6765(4) 0.5338(4) 0.035(2) Uani 1 1 d . . .
C16 C 0.0155(9) 0.6263(9) 0.6194(8) 0.056(5) Uani 1 1 d . . .
Br17 Br -0.0325(2) 0.56357(17) 0.57446(16) 0.1019(18) Uani 0.729(10) 1 d P . .
C17 C -0.0325(2) 0.56357(17) 0.57446(16) 0.1019(18) Uani 0.27 1 d P . .
Br18 Br -0.0446(7) 0.6833(7) 0.6375(6) 0.109(7) Uani 0.135(10) 1 d P . .
C18 C -0.0446(7) 0.6833(7) 0.6375(6) 0.109(7) Uani 0.87 1 d P . .
Br19 Br 0.0431(6) 0.5898(6) 0.6830(4) 0.102(6) Uani 0.166(10) 1 d P . .
C19 C 0.0431(6) 0.5898(6) 0.6830(4) 0.102(6) Uani 0.83 1 d P . .
O20 O 0.2593(6) 0.5922(4) 0.5722(4) 0.040(3) Uani 1 1 d . . .
C21 C 0.2664(9) 0.5571(8) 0.5290(8) 0.046(4) Uani 1 1 d . . .
O22 O 0.2899(6) 0.5739(5) 0.4794(5) 0.047(3) Uani 1 1 d . . .
C23 C 0.2430(12) 0.4890(8) 0.5354(9) 0.071(6) Uani 1 1 d . . .
Br24 Br 0.2861(2) 0.45460(19) 0.60193(18) 0.1449(13) Uiso 1 1 d . . .
C25 C 0.2931(11) 0.4412(9) 0.4890(9) 0.067(5) Uiso 1 1 d . . .
C26 C 0.1527(11) 0.4895(10) 0.5309(9) 0.071(6) Uiso 1 1 d . . .
O27 O 0.3308(6) 0.6655(4) 0.6380(4) 0.036(2) Uani 1 1 d . . .
C28 C 0.3953(8) 0.6769(7) 0.6392(6) 0.030(3) Uani 1 1 d . . .
O29 O 0.4266(5) 0.7181(5) 0.6086(4) 0.040(2) Uani 1 1 d . . .
C30 C 0.4425(9) 0.6372(8) 0.6781(7) 0.050(4) Uani 1 1 d . . .
Br31 Br 0.44778(14) 0.68313(17) 0.75306(10) 0.1013(15) Uani 0.943(10) 1 d P . .
C31 C 0.44778(14) 0.68313(17) 0.75306(10) 0.1013(15) Uani 0.06 1 d P . .
BR32 C 0.4046(11) 0.5782(10) 0.6937(11) 0.135(12) Uani 1.42(8) 1 d P . .
C32 C 0.4046(11) 0.5782(10) 0.6937(11) 0.135(12) Uani 0.00 1 d P . .
Br33 Br 0.5187(9) 0.6292(10) 0.6544(10) 0.137(12) Uani 0.079(11) 1 d P . .
C33 C 0.5187(9) 0.6292(10) 0.6544(10) 0.137(12) Uani 0.92 1 d P . .
O34 O 0.2216(7) 0.9344(5) 0.6101(5) 0.049(3) Uani 1 1 d . . .
C35 C 0.2685(10) 0.9512(7) 0.6487(8) 0.046(4) Uani 1 1 d . . .
O36 O 0.3186(7) 0.9181(6) 0.6667(6) 0.067(3) Uani 1 1 d . . .
C37 C 0.2620(9) 1.0130(7) 0.6740(7) 0.047(4) Uani 1 1 d . . .
Br38 Br 0.3168(2) 1.06507(11) 0.62067(14) 0.1082(17) Uani 0.902(10) 1 d P . .
C38 C 0.3168(2) 1.06507(11) 0.62067(14) 0.1082(17) Uani 0.10 1 d P . .
Br39 Br 0.1845(12) 1.0385(9) 0.6684(11) 0.118(13) Uani 0.040(11) 1 d P . .
C39 C 0.1845(12) 1.0385(9) 0.6684(11) 0.118(13) Uani 0.96 1 d P . .
Br40 Br 0.2948(15) 1.0177(13) 0.7366(10) 0.157(16) Uani 0.062(13) 1 d P . .
C40 C 0.2948(15) 1.0177(13) 0.7366(10) 0.157(16) Uani 0.94 1 d P . .
O41 O 0.0949(5) 0.8615(5) 0.5908(4) 0.043(3) Uani 1 1 d . . .
C42 C 0.0587(12) 0.9061(10) 0.6245(16) 0.116(11) Uani 1 1 d . . .
H42A H 0.0962 0.9305 0.6446 0.139 Uiso 1 1 calc R . .
H42B H 0.0342 0.9334 0.5963 0.139 Uiso 1 1 calc R . .
C43 C 0.012(3) 0.892(4) 0.6638(14) 0.32(5) Uani 1 1 d . . .
H43A H -0.0109 0.8597 0.6406 0.379 Uiso 1 1 calc R . .
H43B H 0.0464 0.8704 0.6895 0.379 Uiso 1 1 calc R . .
C44 C -0.033(2) 0.895(4) 0.699(3) 0.39(7) Uani 1 1 d . . .
H44A H -0.0486 0.8539 0.7086 0.580 Uiso 1 1 calc R . .
H44B H -0.0740 0.9176 0.6823 0.580 Uiso 1 1 calc R . .
H44C H -0.0148 0.9153 0.7337 0.580 Uiso 1 1 calc R . .
O45 O 0.1776(6) 0.8846(4) 0.4956(4) 0.041(3) Uani 1 1 d . . .
C46 C 0.1439(8) 0.8725(7) 0.4477(6) 0.034(3) Uani 1 1 d . . .
O47 O 0.1289(6) 0.8190(5) 0.4328(4) 0.044(3) Uani 1 1 d . . .
C48 C 0.1215(9) 0.9236(7) 0.4075(7) 0.048(4) Uani 1 1 d . . .
Br49 Br 0.03062(15) 0.95000(13) 0.44001(13) 0.0859(14) Uani 0.850(9) 1 d P . .
C49 C 0.03062(15) 0.95000(13) 0.44001(13) 0.0859(14) Uani 0.15 1 d P . .
Br50 Br 0.1081(16) 0.9025(10) 0.3438(8) 0.155(15) Uani 0.067(12) 1 d P . .
C50 C 0.1081(16) 0.9025(10) 0.3438(8) 0.155(15) Uani 0.93 1 d P . .
Br51 Br 0.1756(13) 0.9780(10) 0.4110(11) 0.138(15) Uani 0.048(12) 1 d P . .
C51 C 0.1756(13) 0.9780(10) 0.4110(11) 0.138(15) Uani 0.95 1 d P . .
O52 O 0.0188(7) 0.7953(6) 0.5140(5) 0.063(3) Uani 1 1 d . . .
C53 C -0.0193(9) 0.7777(8) 0.4711(8) 0.051(5) Uani 1 1 d . . .
O54 O 0.0081(6) 0.7454(6) 0.4317(6) 0.056(3) Uani 1 1 d . . .
C55 C -0.0973(9) 0.7962(9) 0.4648(7) 0.053(5) Uani 1 1 d . . .
Br56 Br -0.15158(12) 0.71874(14) 0.48054(14) 0.0961(14) Uani 0.951(10) 1 d P . .
C56 C -0.15158(12) 0.71874(14) 0.48054(14) 0.0961(14) Uani 0.05 1 d P . .
Br57 Br -0.1171(11) 0.8118(12) 0.4016(9) 0.143(13) Uani 0.079(12) 1 d P . .
C57 C -0.1171(11) 0.8118(12) 0.4016(9) 0.143(13) Uani 0.92 1 d P . .
Br58 Br -0.1225(12) 0.8476(12) 0.5127(9) 0.183(14) Uani 0.121(13) 1 d P . .
C58 C -0.1225(12) 0.8476(12) 0.5127(9) 0.183(14) Uani 0.88 1 d P . .
O59 O 0.0806(5) 0.6461(5) 0.4169(4) 0.043(3) Uani 1 1 d . . .
C60 C 0.0135(10) 0.6140(10) 0.4110(10) 0.073(6) Uani 1 1 d . . .
H60A H -0.0219 0.6319 0.4374 0.088 Uiso 1 1 calc R . .
H60B H 0.0205 0.5711 0.4222 0.088 Uiso 1 1 calc R . .
C61 C -0.0155(13) 0.6176(18) 0.3461(12) 0.140(15) Uani 1 1 d . . .
H61A H -0.0092 0.6598 0.3329 0.168 Uiso 1 1 calc R . .
H61B H 0.0161 0.5922 0.3221 0.168 Uiso 1 1 calc R . .
C62 C -0.0808(19) 0.602(2) 0.3335(12) 0.18(2) Uani 1 1 d . . .
H62A H -0.0901 0.6076 0.2916 0.272 Uiso 1 1 calc R . .
H62B H -0.1136 0.6275 0.3555 0.272 Uiso 1 1 calc R . .
H62C H -0.0880 0.5597 0.3438 0.272 Uiso 1 1 calc R . .
O63 O 0.1983(5) 0.7174(5) 0.4010(4) 0.041(3) Uani 1 1 d . . .
C64 C 0.1989(10) 0.7436(9) 0.3429(6) 0.055(5) Uani 1 1 d . . .
H64A H 0.2422 0.7294 0.3229 0.066 Uiso 1 1 calc R . .
H64B H 0.2026 0.7881 0.3467 0.066 Uiso 1 1 calc R . .
C65 C 0.1352(13) 0.7290(11) 0.3057(9) 0.080(7) Uani 1 1 d . . .
H65A H 0.1239 0.6857 0.3109 0.097 Uiso 1 1 calc R . .
H65B H 0.0942 0.7525 0.3202 0.097 Uiso 1 1 calc R . .
C66 C 0.1408(13) 0.7401(11) 0.2473(10) 0.086(7) Uiso 1 1 d . . .
H66A H 0.0958 0.7297 0.2272 0.130 Uiso 1 1 calc R . .
H66B H 0.1795 0.7155 0.2316 0.130 Uiso 1 1 calc R . .
H66C H 0.1513 0.7829 0.2411 0.130 Uiso 1 1 calc R . .
O67 O 0.2915(8) 0.6134(6) 0.3574(5) 0.069(4) Uani 1 1 d . . .
C68 C 0.2391(12) 0.5791(10) 0.3469(8) 0.060(5) Uani 1 1 d . . .
O69 O 0.1855(9) 0.5775(8) 0.3777(7) 0.095(5) Uani 1 1 d . . .
C70 C 0.2385(13) 0.5400(12) 0.2942(10) 0.093(8) Uani 1 1 d . . .
Br71 Br 0.3046(3) 0.4773(2) 0.3062(2) 0.159(3) Uani 0.702(12) 1 d P . .
C71 C 0.3046(3) 0.4773(2) 0.3062(2) 0.159(3) Uani 0.30 1 d P . .
Br72 Br 0.165(2) 0.509(2) 0.286(2) 0.39(4) Uani 0.14(2) 1 d P . .
C72 C 0.165(2) 0.509(2) 0.286(2) 0.39(4) Uani 0.86 1 d P . .
Br73 Br 0.2422(8) 0.5757(8) 0.2304(4) 0.224(10) Uani 0.334(14) 1 d P . .
C73 C 0.2422(8) 0.5757(8) 0.2304(4) 0.224(10) Uani 0.67 1 d P . .
O74 O 0.4044(6) 0.6339(6) 0.4393(5) 0.055(3) Uani 1 1 d . . .
C75 C 0.4375(17) 0.579(2) 0.428(3) 0.27(4) Uani 1 1 d . . .
H75A H 0.4159 0.5522 0.4567 0.326 Uiso 1 1 calc R . .
H75B H 0.4151 0.5677 0.3900 0.326 Uiso 1 1 calc R . .
C76 C 0.496(3) 0.559(2) 0.424(5) 0.37(7) Uani 1 1 d . . .
H76A H 0.4985 0.5151 0.4308 0.449 Uiso 1 1 calc R . .
H76B H 0.5325 0.5808 0.4477 0.449 Uiso 1 1 calc R . .
C77 C 0.495(3) 0.580(4) 0.347(2) 0.33(6) Uani 1 1 d . . .
H77A H 0.5377 0.5645 0.3285 0.491 Uiso 1 1 calc R . .
H77B H 0.4933 0.6241 0.3433 0.491 Uiso 1 1 calc R . .
H77C H 0.4523 0.5627 0.3275 0.491 Uiso 1 1 calc R . .
O78 O 0.3418(7) 0.7352(6) 0.3930(5) 0.058(3) Uani 1 1 d . . .
C79 C 0.3793(9) 0.7824(8) 0.4012(7) 0.046(4) Uani 1 1 d . . .
O80 O 0.3895(6) 0.8051(5) 0.4510(5) 0.048(3) Uani 1 1 d . . .
C81 C 0.4118(10) 0.8125(10) 0.3491(8) 0.062(5) Uani 1 1 d . . .
Br82 Br 0.34005(16) 0.87309(14) 0.32245(12) 0.0894(13) Uani 0.873(9) 1 d P . .
C82 C 0.34005(16) 0.87309(14) 0.32245(12) 0.0894(13) Uani 0.13 1 d P . .
Br83 Br 0.431(2) 0.7659(13) 0.3021(12) 0.26(3) Uani 0.079(15) 1 d P . .
C83 C 0.431(2) 0.7659(13) 0.3021(12) 0.26(3) Uani 0.92 1 d P . .
Br84 Br 0.4802(12) 0.8466(12) 0.3661(10) 0.133(13) Uani 0.054(12) 1 d P . .
C84 C 0.4802(12) 0.8466(12) 0.3661(10) 0.133(13) Uani 0.95 1 d P . .
O85 O 0.4832(8) 0.7170(7) 0.4970(7) 0.079(4) Uani 1 1 d . . .
C86 C 0.5235(10) 0.7589(10) 0.5126(8) 0.055(5) Uani 1 1 d . . .
O87 O 0.4984(6) 0.8047(7) 0.5366(5) 0.063(3) Uani 1 1 d . . .
C88 C 0.6064(8) 0.7553(9) 0.5041(8) 0.055(5) Uani 1 1 d . . .
Br89 Br 0.6481(2) 0.7380(4) 0.57603(19) 0.142(3) Uani 0.578(11) 1 d P . .
C89 C 0.6481(2) 0.7380(4) 0.57603(19) 0.142(3) Uani 0.42 1 d P . .
Br90 Br 0.6221(5) 0.7198(6) 0.4379(5) 0.129(6) Uani 0.214(11) 1 d P . .
C90 C 0.6221(5) 0.7198(6) 0.4379(5) 0.129(6) Uani 0.79 1 d P . .
Br91 Br 0.6384(5) 0.8248(5) 0.4741(7) 0.180(8) Uani 0.300(12) 1 d P . .
C91 C 0.6384(5) 0.8248(5) 0.4741(7) 0.180(8) Uani 0.70 1 d P . .
O92 O 0.4165(5) 0.8450(5) 0.6194(4) 0.042(3) Uani 1 1 d . . .
C93 C 0.4761(9) 0.8408(8) 0.6614(8) 0.050(4) Uani 1 1 d . . .
H93A H 0.5020 0.8025 0.6548 0.061 Uiso 1 1 calc R . .
H93B H 0.4570 0.8395 0.7013 0.061 Uiso 1 1 calc R . .
C94 C 0.5289(12) 0.8936(10) 0.6572(10) 0.079(6) Uani 1 1 d . . .
H94A H 0.5721 0.8842 0.6812 0.095 Uiso 1 1 calc R . .
H94B H 0.5438 0.8977 0.6162 0.095 Uiso 1 1 calc R . .
C95 C 0.4980(12) 0.9542(11) 0.6776(11) 0.086(7) Uani 1 1 d . . .
H95A H 0.5341 0.9859 0.6736 0.129 Uiso 1 1 calc R . .
H95B H 0.4845 0.9509 0.7185 0.129 Uiso 1 1 calc R . .
H95C H 0.4558 0.9643 0.6535 0.129 Uiso 1 1 calc R . .
O96 O 0.3150(5) 0.8646(4) 0.5332(4) 0.038(2) Uani 1 1 d . . .
C97 C 0.3248(8) 0.9169(7) 0.4971(7) 0.038(4) Uani 1 1 d . . .
H97A H 0.2868 0.9466 0.5053 0.045 Uiso 1 1 calc R . .
H97B H 0.3196 0.9049 0.4557 0.045 Uiso 1 1 calc R . .
C98 C 0.3975(10) 0.9469(8) 0.5068(8) 0.057(5) Uani 1 1 d . . .
H98A H 0.4035 0.9584 0.5483 0.069 Uiso 1 1 calc R . .
H98B H 0.4358 0.9178 0.4974 0.069 Uiso 1 1 calc R . .
C99 C 0.4043(12) 1.0022(10) 0.4690(11) 0.087(7) Uani 1 1 d . . .
H99A H 0.4511 1.0209 0.4762 0.131 Uiso 1 1 calc R . .
H99B H 0.3666 1.0310 0.4784 0.131 Uiso 1 1 calc R . .
H99C H 0.3997 0.9906 0.4279 0.131 Uiso 1 1 calc R . .

loop_
_atom_site_aniso_label
_atom_site_aniso_U_11
_atom_site_aniso_U_22
_atom_site_aniso_U_33
_atom_site_aniso_U_23
_atom_site_aniso_U_13
_atom_site_aniso_U_12
Zr1 0.0293(7) 0.0213(7) 0.0202(7) 0.0004(5) -0.0023(5) 0.0012(6)
O1 0.031(5) 0.029(5) 0.031(5) -0.006(4) -0.011(4) -0.005(4)
Zr2 0.0354(8) 0.0210(7) 0.0201(7) -0.0007(5) 0.0008(6) 0.0019(6)
O2 0.038(6) 0.027(5) 0.035(5) -0.007(4) -0.008(4) 0.003(4)
Zr3 0.0291(8) 0.0333(8) 0.0249(7) 0.0026(6) -0.0043(6) -0.0001(6)
O3 0.026(5) 0.043(6) 0.027(5) -0.009(4) -0.006(4) -0.001(4)
Zr4 0.0358(8) 0.0365(8) 0.0237(7) -0.0083(6) 0.0009(6) 0.0060(6)
O4 0.029(5) 0.031(5) 0.033(5) -0.001(4) -0.004(4) -0.002(4)
Zr5 0.0285(8) 0.0371(8) 0.0267(8) 0.0042(6) -0.0004(6) -0.0010(6)
O6 0.049(6) 0.029(6) 0.025(5) 0.000(5) 0.001(4) -0.001(5)
C7 0.029(8) 0.031(9) 0.034(8) -0.001(8) -0.008(6) -0.007(6)
O8 0.044(6) 0.033(6) 0.025(5) 0.007(5) 0.010(4) 0.010(5)
C9 0.061(11) 0.057(11) 0.014(7) -0.006(7) -0.004(7) 0.005(9)
Br10 0.205(4) 0.445(9) 0.072(2) 0.088(3) 0.069(2) 0.215(5)
C11 0.25(3) 0.031(10) 0.017(9) 0.007(7) -0.034(13) 0.012(14)
C12 0.36(6) 0.17(3) 0.055(16) 0.038(18) -0.09(3) -0.16(4)
O13 0.043(7) 0.032(6) 0.032(5) 0.006(4) 0.000(5) -0.003(5)
C14 0.038(9) 0.034(8) 0.024(8) -0.012(7) 0.000(7) 0.000(7)
O15 0.033(6) 0.038(6) 0.034(6) 0.009(5) 0.003(5) -0.002(4)
C16 0.039(10) 0.066(12) 0.062(11) 0.004(9) 0.015(8) -0.024(9)
Br17 0.117(3) 0.096(3) 0.092(3) 0.0078(19) -0.009(2) -0.071(2)
C17 0.117(3) 0.096(3) 0.092(3) 0.0078(19) -0.009(2) -0.071(2)
Br18 0.096(10) 0.133(13) 0.100(10) 0.019(8) 0.038(7) 0.021(8)
C18 0.096(10) 0.133(13) 0.100(10) 0.019(8) 0.038(7) 0.021(8)
Br19 0.084(8) 0.148(12) 0.075(7) 0.019(6) -0.007(5) -0.018(7)
C19 0.084(8) 0.148(12) 0.075(7) 0.019(6) -0.007(5) -0.018(7)
O20 0.052(7) 0.027(6) 0.040(6) 0.003(5) -0.013(5) 0.003(5)
C21 0.040(9) 0.046(10) 0.053(11) -0.012(9) -0.012(8) 0.007(8)
O22 0.056(7) 0.036(6) 0.049(7) -0.011(5) 0.001(6) 0.010(5)
C23 0.099(16) 0.031(10) 0.084(15) 0.001(9) -0.004(12) 0.001(10)
O27 0.044(7) 0.037(6) 0.029(5) 0.007(4) -0.009(5) 0.004(5)
C28 0.025(9) 0.035(9) 0.030(8) 0.000(7) -0.009(6) 0.007(7)
O29 0.033(6) 0.047(6) 0.039(6) 0.006(5) -0.006(5) 0.007(5)
C30 0.047(10) 0.054(11) 0.047(10) 0.017(8) -0.001(8) 0.004(8)
Br31 0.0827(19) 0.181(3) 0.0394(14) 0.0038(15) -0.0220(11) 0.0276(18)
C31 0.0827(19) 0.181(3) 0.0394(14) 0.0038(15) -0.0220(11) 0.0276(18)
BR32 0.091(15) 0.13(2) 0.18(2) 0.087(17) -0.030(14) 0.010(13)
C32 0.091(15) 0.13(2) 0.18(2) 0.087(17) -0.030(14) 0.010(13)
Br33 0.070(12) 0.151(19) 0.19(2) 0.072(15) -0.003(11) 0.036(11)
C33 0.070(12) 0.151(19) 0.19(2) 0.072(15) -0.003(11) 0.036(11)
O34 0.070(8) 0.034(6) 0.044(7) -0.007(5) 0.012(6) -0.006(6)
C35 0.059(11) 0.029(9) 0.050(11) -0.001(8) 0.014(9) 0.001(9)
O36 0.075(9) 0.061(8) 0.066(8) 0.003(7) 0.007(7) 0.010(8)
C37 0.054(10) 0.035(9) 0.052(10) -0.012(8) 0.000(8) 0.001(8)
Br38 0.161(3) 0.0470(17) 0.120(3) -0.0174(14) 0.070(2) -0.0349(16)
C38 0.161(3) 0.0470(17) 0.120(3) -0.0174(14) 0.070(2) -0.0349(16)
Br39 0.12(2) 0.082(16) 0.15(2) -0.046(13) -0.016(14) 0.033(12)
C39 0.12(2) 0.082(16) 0.15(2) -0.046(13) -0.016(14) 0.033(12)
Br40 0.18(3) 0.19(3) 0.100(18) -0.045(16) -0.040(15) 0.026(19)
C40 0.18(3) 0.19(3) 0.100(18) -0.045(16) -0.040(15) 0.026(19)
O41 0.042(6) 0.042(6) 0.044(6) -0.011(5) -0.002(5) 0.009(5)
C42 0.050(13) 0.056(14) 0.24(4) -0.037(18) 0.037(18) 0.001(11)
C43 0.18(5) 0.71(15) 0.053(19) 0.00(4) 0.02(2) 0.25(7)
C44 0.10(3) 0.74(18) 0.32(9) 0.36(11) -0.04(4) -0.02(6)
O45 0.047(6) 0.036(6) 0.040(6) 0.006(5) -0.010(5) -0.001(5)
C46 0.046(9) 0.028(9) 0.026(8) 0.001(7) 0.006(7) -0.004(7)
O47 0.054(7) 0.046(7) 0.032(6) 0.005(5) -0.004(5) 0.010(5)
C48 0.063(11) 0.039(10) 0.041(9) 0.004(8) -0.004(8) -0.003(8)
Br49 0.078(2) 0.085(2) 0.095(2) 0.0393(15) 0.0235(14) 0.0459(15)
C49 0.078(2) 0.085(2) 0.095(2) 0.0393(15) 0.0235(14) 0.0459(15)
Br50 0.27(3) 0.131(19) 0.060(13) 0.009(10) -0.033(14) 0.051(18)
C50 0.27(3) 0.131(19) 0.060(13) 0.009(10) -0.033(14) 0.051(18)
Br51 0.15(2) 0.105(19) 0.16(2) 0.063(15) -0.048(17) -0.020(14)
C51 0.15(2) 0.105(19) 0.16(2) 0.063(15) -0.048(17) -0.020(14)
O52 0.061(8) 0.068(8) 0.060(8) 0.002(7) -0.027(7) -0.011(7)
C53 0.038(10) 0.052(11) 0.060(12) 0.016(10) -0.023(9) -0.003(9)
O54 0.047(7) 0.055(8) 0.066(8) 0.007(7) -0.005(6) 0.013(6)
C55 0.047(10) 0.071(12) 0.041(10) -0.009(9) -0.007(8) 0.007(9)
Br56 0.0468(15) 0.108(2) 0.133(3) -0.0019(17) 0.0053(13) -0.0128(13)
C56 0.0468(15) 0.108(2) 0.133(3) -0.0019(17) 0.0053(13) -0.0128(13)
Br57 0.109(16) 0.20(3) 0.120(17) 0.019(15) -0.030(12) 0.037(14)
C57 0.109(16) 0.20(3) 0.120(17) 0.019(15) -0.030(12) 0.037(14)
Br58 0.16(2) 0.25(3) 0.135(17) -0.071(16) -0.003(13) 0.067(17)
C58 0.16(2) 0.25(3) 0.135(17) -0.071(16) -0.003(13) 0.067(17)
O59 0.032(6) 0.053(7) 0.044(6) -0.012(5) -0.011(5) -0.008(5)
C60 0.048(11) 0.068(13) 0.103(17) -0.042(12) -0.001(11) -0.007(10)
C61 0.064(16) 0.26(4) 0.10(2) -0.12(2) -0.008(14) -0.03(2)
C62 0.15(3) 0.33(6) 0.064(18) 0.02(3) -0.022(19) 0.13(4)
O63 0.039(6) 0.050(7) 0.035(6) -0.003(5) 0.004(5) 0.000(5)
C64 0.071(12) 0.073(13) 0.020(8) 0.008(8) -0.005(8) 0.001(10)
C65 0.095(17) 0.095(17) 0.051(12) -0.006(11) -0.008(11) -0.017(13)
O67 0.080(10) 0.073(9) 0.054(8) -0.020(7) -0.017(7) 0.009(8)
C68 0.066(13) 0.070(14) 0.045(11) -0.011(10) 0.013(10) 0.032(12)
O69 0.108(13) 0.099(12) 0.080(11) 0.015(9) 0.024(10) 0.049(10)
C70 0.081(15) 0.12(2) 0.079(16) -0.071(15) -0.016(12) -0.007(14)
Br71 0.171(5) 0.143(5) 0.162(5) -0.092(4) -0.031(4) 0.084(4)
C71 0.171(5) 0.143(5) 0.162(5) -0.092(4) -0.031(4) 0.084(4)
Br72 0.29(5) 0.44(7) 0.44(7) -0.18(5) 0.01(4) -0.19(4)
C72 0.29(5) 0.44(7) 0.44(7) -0.18(5) 0.01(4) -0.19(4)
Br73 0.255(16) 0.34(2) 0.074(7) -0.072(9) 0.004(7) 0.085(14)
C73 0.255(16) 0.34(2) 0.074(7) -0.072(9) 0.004(7) 0.085(14)
O74 0.036(6) 0.075(8) 0.054(7) -0.032(6) -0.002(5) 0.010(6)
C75 0.08(2) 0.27(5) 0.46(8) -0.30(6) -0.11(3) 0.11(3)
C76 0.12(4) 0.15(5) 0.9(2) -0.11(8) 0.07(7) 0.03(3)
C77 0.23(6) 0.52(13) 0.23(6) 0.16(7) -0.02(5) -0.23(8)
O78 0.062(8) 0.075(9) 0.036(7) 0.002(6) 0.011(6) -0.008(7)
C79 0.055(11) 0.054(11) 0.029(10) 0.004(8) 0.008(8) 0.004(9)
O80 0.050(7) 0.051(7) 0.043(7) -0.001(6) 0.008(5) -0.001(5)
C81 0.057(12) 0.090(15) 0.040(10) -0.001(10) 0.018(9) -0.012(11)
Br82 0.100(2) 0.095(2) 0.0733(19) 0.0462(15) -0.0052(14) -0.0049(16)
C82 0.100(2) 0.095(2) 0.0733(19) 0.0462(15) -0.0052(14) -0.0049(16)
Br83 0.49(7) 0.16(3) 0.14(2) -0.016(17) 0.19(3) 0.00(3)
C83 0.49(7) 0.16(3) 0.14(2) -0.016(17) 0.19(3) 0.00(3)
Br84 0.113(19) 0.16(2) 0.121(19) 0.016(15) 0.003(13) -0.037(15)
C84 0.113(19) 0.16(2) 0.121(19) 0.016(15) 0.003(13) -0.037(15)
O85 0.071(9) 0.075(10) 0.090(10) 0.011(8) -0.025(8) -0.030(8)
C86 0.055(11) 0.068(13) 0.041(10) 0.008(9) -0.007(9) -0.011(11)
O87 0.037(7) 0.095(11) 0.057(8) 0.003(8) 0.014(6) 0.007(7)
C88 0.023(8) 0.071(12) 0.071(12) -0.010(10) -0.001(8) -0.006(8)
Br89 0.050(3) 0.307(9) 0.068(3) 0.040(4) -0.0055(19) 0.001(3)
C89 0.050(3) 0.307(9) 0.068(3) 0.040(4) -0.0055(19) 0.001(3)
Br90 0.078(7) 0.188(13) 0.124(9) -0.072(8) 0.042(6) -0.008(7)
C90 0.078(7) 0.188(13) 0.124(9) -0.072(8) 0.042(6) -0.008(7)
Br91 0.074(6) 0.138(10) 0.327(19) 0.061(10) 0.012(8) -0.017(5)
C91 0.074(6) 0.138(10) 0.327(19) 0.061(10) 0.012(8) -0.017(5)
O92 0.035(6) 0.054(7) 0.035(6) -0.012(5) -0.008(5) -0.007(5)
C93 0.051(10) 0.050(11) 0.050(10) -0.008(8) -0.012(8) -0.001(8)
C94 0.073(14) 0.092(17) 0.071(14) -0.009(12) -0.022(11) -0.018(13)
C95 0.074(15) 0.086(17) 0.097(17) -0.008(14) -0.004(13) -0.017(13)
O96 0.040(6) 0.036(6) 0.037(6) 0.007(5) 0.004(5) 0.006(5)
C97 0.038(9) 0.037(9) 0.037(9) 0.018(7) 0.000(7) -0.006(7)
C98 0.062(12) 0.055(11) 0.055(11) 0.009(9) 0.001(9) -0.001(9)
C99 0.081(16) 0.074(15) 0.106(18) 0.022(13) -0.013(13) -0.032(12)
